data_1545098
loop_
_publ_author_name
'Minemawari, Hiromi'
'Tanaka, Mutsuo'
'Tsuzuki, Seiji'
'Inoue, Satoru'
'Yamada, Toshikazu'
'Kumai, Reiji'
'Shimoi, Yukihiro'
'Hasegawa, Tatsuo'

_publ_section_title
;
 Enhanced Layered-Herringbone Packing due to Long Alkyl Chain Substitution
 in Solution-Processable Organic Semiconductors
;
_journal_issue 3
_journal_name_full 'Chemistry of Materials'
_journal_page_first 1245
_journal_paper_doi 10.1021/acs.chemmater.6b04628
_journal_volume 29
_journal_year 2017
_chemical_formula_moiety 'C17 H14 S2'
_chemical_formula_sum 'C17 H14 S2'
_chemical_formula_weight 282.42
_space_group_crystal_system monoclinic
_space_group_IT_number 9
_space_group_name_Hall 'C -2yc'
_space_group_name_H-M_alt 'C 1 c 1'
_symmetry_space_group_name_Hall 'C -2yc'
_symmetry_space_group_name_H-M 'C 1 c 1'
_atom_sites_solution_hydrogens geom
_atom_sites_solution_primary direct
_atom_sites_solution_secondary difmap
_cell_angle_alpha 90.0000
_cell_angle_beta 96.7418(16)
_cell_angle_gamma 90.0000
_cell_formula_units_Z 4
_cell_length_a 15.2642(8)
_cell_length_b 15.1883(9)
_cell_length_c 6.0321(7)
_cell_measurement_reflns_used 5580
_cell_measurement_temperature 300
_cell_measurement_theta_max 27.48
_cell_measurement_theta_min 3.75
_cell_volume 1388.8(2)
_computing_cell_refinement 'RAPID AUTO'
_computing_data_collection 'RAPID AUTO (Rigaku, ????)'
_computing_data_reduction 'RAPID AUTO'
_computing_molecular_graphics 'CrystalStructure 4.1'
_computing_publication_material 'CrystalStructure 4.1 (Rigaku, 2014)'
_computing_structure_refinement 'SHELXL97 (Sheldrick, 2008)'
_computing_structure_solution 'SIR2004 (Burla, et al., 2005)'
_diffrn_ambient_temperature 300
_diffrn_detector_area_resol_mean 10.000
_diffrn_measured_fraction_theta_full 0.998
_diffrn_measured_fraction_theta_max 0.998
_diffrn_measurement_device_type 'Rigaku R-AXIS RAPID'
_diffrn_measurement_method \w
_diffrn_radiation_type 'Mo K\a'
_diffrn_radiation_wavelength 0.71075
_diffrn_reflns_av_R_equivalents 0.0275
_diffrn_reflns_Laue_measured_fraction_full 0.998
_diffrn_reflns_Laue_measured_fraction_max 0.998
_diffrn_reflns_limit_h_max 18
_diffrn_reflns_limit_h_min -17
_diffrn_reflns_limit_k_max 18
_diffrn_reflns_limit_k_min -18
_diffrn_reflns_limit_l_max 6
_diffrn_reflns_limit_l_min -7
_diffrn_reflns_number 5569
_diffrn_reflns_point_group_measured_fraction_full 0.900
_diffrn_reflns_point_group_measured_fraction_max 0.900
_diffrn_reflns_theta_full 25.242
_diffrn_reflns_theta_max 25.318
_diffrn_reflns_theta_min 3.755
_diffrn_standards_number 0
_exptl_absorpt_coefficient_mu 0.365
_exptl_absorpt_correction_T_max 0.964
_exptl_absorpt_correction_T_min 0.701
_exptl_absorpt_correction_type multi-scan
_exptl_absorpt_process_details 'ABSCOR (Rigaku, 1995)'
_exptl_crystal_colour colorless
_exptl_crystal_density_diffrn 1.351
_exptl_crystal_density_method 'not measured'
_exptl_crystal_description needle
_exptl_crystal_F_000 592.00
_exptl_crystal_size_max 0.45
_exptl_crystal_size_mid 0.1
_exptl_crystal_size_min 0.1
_refine_diff_density_max 0.15
_refine_diff_density_min -0.20
_refine_ls_abs_structure_details 'Flack, H. D. (1983), Acta Cryst. A39, 876-881.  1019 Friedel Pairs'
_refine_ls_abs_structure_Flack 0.04(8)
_refine_ls_extinction_method none
_refine_ls_goodness_of_fit_ref 1.015
_refine_ls_hydrogen_treatment constr
_refine_ls_number_parameters 172
_refine_ls_number_reflns 2295
_refine_ls_number_restraints 2
_refine_ls_R_factor_all 0.0300
_refine_ls_R_factor_gt 0.0268
_refine_ls_shift/su_max 0.000
_refine_ls_structure_factor_coef Fsqd
_refine_ls_weighting_details 'w = 1/[\s^2^(Fo^2^)+(0.0438P)^2^+0.0000P] where P=(Fo^2^+2Fc^2^)/3'
_refine_ls_weighting_scheme calc
_refine_ls_wR_factor_gt 0.0655
_refine_ls_wR_factor_ref 0.0669
_reflns_number_gt 2137
_reflns_number_total 2295
_reflns_threshold_expression F^2^>2.0\s(F^2^)
_cod_data_source_file cm6b04628_si_003.cif
_cod_data_source_block monoC3-BTBT
_cod_depositor_comments 'Adding full bibliography for 1545098--1545099.cif.'
_cod_database_code 1545098

loop_
_symmetry_equiv_pos_site_id
_space_group_symop_operation_xyz
1 +X,+Y,+Z
2 +X,-Y,1/2+Z
3 1/2+X,1/2+Y,+Z
4 1/2+X,1/2-Y,1/2+Z

loop_
_atom_site_label
_atom_site_type_symbol
_atom_site_fract_x
_atom_site_fract_y
_atom_site_fract_z
_atom_site_U_iso_or_equiv
_atom_site_adp_type
_atom_site_occupancy
_atom_site_site_symmetry_multiplicity
_atom_site_calc_flag
_atom_site_refinement_flags
S1 S 0.72720(5) 0.19098(4) 0.57299(10) 0.0466(2) Uani 1 4 d .
S2 S 0.60855(5) 0.07363(4) -0.01573(9) 0.0471(2) Uani 1 4 d .
C1 C 0.9026(2) 0.16918(19) 0.4848(5) 0.0455(7) Uani 1 4 d .
C2 C 0.96260(19) 0.13904(18) 0.3471(5) 0.0479(7) Uani 1 4 d .
C3 C 0.9304(2) 0.09791(19) 0.1449(5) 0.0511(7) Uani 1 4 d .
C4 C 0.8420(2) 0.08737(17) 0.0790(5) 0.0476(7) Uani 1 4 d .
C5 C 0.4940(2) 0.17381(18) 0.4833(5) 0.0466(7) Uani 1 4 d .
C6 C 0.4049(2) 0.1601(2) 0.4212(6) 0.0540(7) Uani 1 4 d .
C7 C 0.3753(2) 0.11773(19) 0.2211(5) 0.0567(8) Uani 1 4 d .
C8 C 0.4342(2) 0.0898(2) 0.0787(6) 0.0523(8) Uani 1 4 d .
C9 C 0.52329(19) 0.10378(16) 0.1388(4) 0.0431(6) Uani 1 4 d .
C10 C 0.55452(18) 0.14607(15) 0.3422(4) 0.0393(6) Uani 1 4 d .
C11 C 0.64870(18) 0.15113(15) 0.3647(4) 0.0384(6) Uani 1 4 d .
C12 C 0.68651(19) 0.11607(15) 0.1906(4) 0.0402(6) Uani 1 4 d .
C13 C 0.78078(18) 0.11849(15) 0.2143(4) 0.0389(6) Uani 1 4 d .
C14 C 0.81263(19) 0.15906(16) 0.4186(4) 0.0414(6) Uani 1 4 d .
C15 C 1.0608(2) 0.1498(2) 0.4141(6) 0.0575(7) Uani 1 4 d .
C16 C 1.0974(3) 0.0962(3) 0.6110(7) 0.0802(11) Uani 1 4 d .
C17 C 1.1954(3) 0.1047(3) 0.6693(8) 0.0819(11) Uani 1 4 d .
H1 H 0.92215 0.19595 0.62025 0.0546 Uiso 1 4 calc R
H2 H 0.97056 0.07714 0.05257 0.0613 Uiso 1 4 calc R
H3 H 0.82292 0.05957 -0.05537 0.0571 Uiso 1 4 calc R
H4 H 0.51332 0.20133 0.61789 0.0559 Uiso 1 4 calc R
H5 H 0.36426 0.17928 0.51403 0.0649 Uiso 1 4 calc R
H6 H 0.31518 0.10821 0.18316 0.0680 Uiso 1 4 calc R
H7 H 0.41425 0.06212 -0.05529 0.0628 Uiso 1 4 calc R
H8 H 1.09156 0.13396 0.28799 0.0690 Uiso 1 4 calc R
H9 H 1.07299 0.21142 0.44708 0.0690 Uiso 1 4 calc R
H10 H 1.08323 0.03478 0.58088 0.0962 Uiso 1 4 calc R
H11 H 1.06867 0.11383 0.7391 0.0962 Uiso 1 4 calc R
H12 H 1.21413 0.06861 0.79676 0.0982 Uiso 1 4 calc R
H13 H 1.22465 0.08589 0.54503 0.0982 Uiso 1 4 calc R
H14 H 1.21008 0.16504 0.70344 0.0982 Uiso 1 4 calc R

loop_
_atom_site_aniso_label
_atom_site_aniso_U_11
_atom_site_aniso_U_22
_atom_site_aniso_U_33
_atom_site_aniso_U_12
_atom_site_aniso_U_13
_atom_site_aniso_U_23
S1 0.0389(4) 0.0604(4) 0.0398(4) -0.0012(3) 0.0017(3) -0.0125(3)
S2 0.0502(4) 0.0505(4) 0.0390(4) -0.0028(3) -0.0011(3) -0.0092(3)
C1 0.0379(16) 0.0514(15) 0.0466(17) 0.0006(12) 0.0017(14) -0.0006(11)
C2 0.0437(17) 0.0508(16) 0.0495(16) 0.0045(12) 0.0069(14) 0.0076(12)
C3 0.0504(19) 0.0541(16) 0.0504(17) 0.0126(14) 0.0134(15) 0.0023(13)
C4 0.0548(19) 0.0476(15) 0.0408(16) 0.0077(13) 0.0068(14) -0.0014(11)
C5 0.0404(16) 0.0511(15) 0.0474(17) 0.0013(12) 0.0014(14) -0.0000(12)
C6 0.0442(17) 0.0588(18) 0.0600(19) 0.0006(14) 0.0095(15) 0.0048(14)
C7 0.0367(16) 0.0605(17) 0.070(2) -0.0045(13) -0.0036(16) 0.0074(15)
C8 0.0498(19) 0.0508(15) 0.053(2) -0.0085(14) -0.0087(16) -0.0003(12)
C9 0.0451(16) 0.0396(13) 0.0430(15) -0.0018(11) -0.0015(13) 0.0023(11)
C10 0.0419(15) 0.0360(12) 0.0388(13) -0.0010(10) -0.0004(12) 0.0028(10)
C11 0.0406(14) 0.0373(12) 0.0361(13) -0.0020(10) -0.0003(11) -0.0019(10)
C12 0.0471(16) 0.0360(13) 0.0363(13) -0.0014(11) 0.0002(12) -0.0002(9)
C13 0.0430(16) 0.0371(12) 0.0361(13) 0.0023(11) 0.0021(12) 0.0013(10)
C14 0.0448(16) 0.0403(13) 0.0393(14) -0.0003(12) 0.0057(12) -0.0019(10)
C15 0.0421(18) 0.0664(18) 0.0651(19) 0.0014(13) 0.0113(15) 0.0070(14)
C16 0.048(2) 0.101(3) 0.088(3) -0.0113(18) -0.0053(19) 0.029(2)
C17 0.048(2) 0.101(3) 0.091(3) 0.0003(19) -0.012(2) -0.008(2)

loop_
_atom_type_symbol
_atom_type_description
_atom_type_scat_dispersion_real
_atom_type_scat_dispersion_imag
_atom_type_scat_source
C C 0.0033 0.0016
;
International Tables for Crystallography
(Vol. C, Tables 4.2.6.8 and 6.1.1.4)
;
H H 0.0000 0.0000
;
International Tables for Crystallography
(Vol. C, Table 6.1.1.4)
;
S S 0.1246 0.1234
;
International Tables for Crystallography
(Vol. C, Tables 4.2.6.8 and 6.1.1.4)
;

loop_
_geom_angle_atom_site_label_1
_geom_angle_atom_site_label_2
_geom_angle_atom_site_label_3
_geom_angle
_geom_angle_publ_flag
C11 S1 C14 90.71(13) yes
C9 S2 C12 90.63(13) yes
C2 C1 C14 119.4(3) yes
C1 C2 C3 118.6(3) yes
C1 C2 C15 120.5(3) yes
C3 C2 C15 120.9(3) yes
C2 C3 C4 122.3(3) yes
C3 C4 C13 119.7(3) yes
C6 C5 C10 119.4(3) yes
C5 C6 C7 120.8(3) yes
C6 C7 C8 120.7(3) yes
C7 C8 C9 118.8(3) yes
S2 C9 C8 126.2(2) yes
S2 C9 C10 112.6(2) yes
C8 C9 C10 121.2(3) yes
C5 C10 C9 119.1(3) yes
C5 C10 C11 131.1(2) yes
C9 C10 C11 109.8(2) yes
S1 C11 C10 133.4(2) yes
S1 C11 C12 112.0(2) yes
C10 C11 C12 114.7(2) yes
S2 C12 C11 112.3(2) yes
S2 C12 C13 132.6(2) yes
C11 C12 C13 115.1(2) yes
C4 C13 C12 132.0(2) yes
C4 C13 C14 118.3(3) yes
C12 C13 C14 109.7(2) yes
S1 C14 C1 125.9(2) yes
S1 C14 C13 112.5(2) yes
C1 C14 C13 121.7(3) yes
C2 C15 C16 114.8(3) yes
C15 C16 C17 114.1(3) yes
C2 C1 H1 120.289 no
C14 C1 H1 120.292 no
C2 C3 H2 118.847 no
C4 C3 H2 118.841 no
C3 C4 H3 120.138 no
C13 C4 H3 120.128 no
C6 C5 H4 120.310 no
C10 C5 H4 120.300 no
C5 C6 H5 119.600 no
C7 C6 H5 119.599 no
C6 C7 H6 119.638 no
C8 C7 H6 119.646 no
C7 C8 H7 120.581 no
C9 C8 H7 120.588 no
C2 C15 H8 108.571 no
C2 C15 H9 108.563 no
C16 C15 H8 108.571 no
C16 C15 H9 108.570 no
H8 C15 H9 107.554 no
C15 C16 H10 108.727 no
C15 C16 H11 108.733 no
C17 C16 H10 108.714 no
C17 C16 H11 108.724 no
H10 C16 H11 107.633 no
C16 C17 H12 109.471 no
C16 C17 H13 109.474 no
C16 C17 H14 109.472 no
H12 C17 H13 109.473 no
H12 C17 H14 109.467 no
H13 C17 H14 109.470 no

loop_
_geom_bond_atom_site_label_1
_geom_bond_atom_site_label_2
_geom_bond_distance
_geom_bond_publ_flag
S1 C11 1.740(3) yes
S1 C14 1.757(3) yes
S2 C9 1.749(3) yes
S2 C12 1.741(3) yes
C1 C2 1.385(4) yes
C1 C14 1.392(4) yes
C2 C3 1.407(4) yes
C2 C15 1.515(4) yes
C3 C4 1.371(5) yes
C4 C13 1.393(4) yes
C5 C6 1.384(5) yes
C5 C10 1.392(4) yes
C6 C7 1.396(4) yes
C7 C8 1.381(5) yes
C8 C9 1.382(4) yes
C9 C10 1.417(3) yes
C10 C11 1.430(4) yes
C11 C12 1.365(4) yes
C12 C13 1.430(4) yes
C13 C14 1.412(3) yes
C15 C16 1.493(5) yes
C16 C17 1.501(5) yes
C1 H1 0.930 no
C3 H2 0.930 no
C4 H3 0.930 no
C5 H4 0.930 no
C6 H5 0.930 no
C7 H6 0.930 no
C8 H7 0.930 no
C15 H8 0.970 no
C15 H9 0.970 no
C16 H10 0.970 no
C16 H11 0.970 no
C17 H12 0.960 no
C17 H13 0.960 no
C17 H14 0.960 no

loop_
_geom_contact_atom_site_label_1
_geom_contact_atom_site_label_2
_geom_contact_distance
_geom_contact_publ_flag
_geom_contact_site_symmetry_2
S1 C5 3.547(3) no .
S2 C4 3.548(4) no .
C1 C4 2.803(4) no .
C1 C16 3.181(5) no .
C2 C13 2.814(4) no .
C3 C14 2.742(4) no .
C3 C16 3.567(5) no .
C5 C8 2.810(4) no .
C6 C9 2.761(5) no .
C7 C10 2.782(4) no .
S2 C9 3.558(3) no 2_554
S2 C10 3.519(2) no 2_554
S2 C11 3.557(2) no 2_554
C1 C7 3.580(4) no 4_555
C7 C1 3.580(4) no 4_454
C9 S2 3.558(3) no 2_555
C10 S2 3.519(2) no 2_555
C11 S2 3.557(2) no 2_555
S1 H1 2.9568 no .
S1 H4 3.3112 no .
S2 H3 3.3157 no .
S2 H7 2.9525 no .
C1 H2 3.2349 no .
C1 H8 3.2896 no .
C1 H9 2.7146 no .
C1 H10 3.4252 no .
C1 H11 2.9283 no .
C2 H3 3.2684 no .
C2 H10 2.6975 no .
C2 H11 2.7312 no .
C3 H1 3.2467 no .
C3 H8 2.5682 no .
C3 H9 3.1779 no .
C3 H10 3.4404 no .
C5 H6 3.2497 no .
C6 H7 3.2545 no .
C7 H4 3.2555 no .
C8 H5 3.2465 no .
C9 H4 3.2669 no .
C9 H6 3.2197 no .
C10 H5 3.2356 no .
C10 H7 3.2794 no .
C11 H4 2.8151 no .
C12 H3 2.8281 no .
C13 H1 3.2859 no .
C13 H2 3.2251 no .
C14 H3 3.2541 no .
C15 H1 2.6713 no .
C15 H2 2.6773 no .
C15 H12 3.3250 no .
C15 H13 2.7121 no .
C15 H14 2.7121 no .
C16 H1 3.0806 no .
C17 H8 2.6729 no .
C17 H9 2.7069 no .
H1 H8 3.5787 no .
H1 H9 2.6481 no .
H1 H10 3.4973 no .
H1 H11 2.5875 no .
H2 H3 2.2868 no .
H2 H8 2.3573 no .
H2 H9 3.3754 no .
H2 H10 3.4987 no .
H4 H5 2.3123 no .
H5 H6 2.3149 no .
H6 H7 2.3144 no .
H8 H10 2.3366 no .
H8 H11 2.8006 no .
H8 H12 3.5434 no .
H8 H13 2.5149 no .
H8 H14 2.9515 no .
H9 H10 2.8007 no .
H9 H11 2.3090 no .
H9 H12 3.5677 no .
H9 H13 3.0037 no .
H9 H14 2.5508 no .
H10 H12 2.3111 no .
H10 H13 2.3278 no .
H10 H14 2.8060 no .
H11 H12 2.3111 no .
H11 H13 2.8060 no .
H11 H14 2.3280 no .
S1 H3 3.2210 no 1_556
S1 H6 3.3672 no 4_555
S1 H14 3.1117 no 4_454
S2 H4 3.1630 no 1_554
S2 H9 3.3128 no 4_454
C1 H3 3.5686 no 1_556
C1 H4 3.5359 no 4_554
C2 H2 3.5065 no 2_555
C2 H4 2.9396 no 4_554
C3 H1 3.4862 no 1_554
C3 H3 3.5186 no 2_555
C3 H4 3.3126 no 4_554
C3 H5 3.5928 no 4_554
C3 H10 3.1404 no 2_554
C3 H11 3.4227 no 1_554
C4 H1 3.5597 no 1_554
C4 H3 3.1748 no 2_555
C4 H5 3.5864 no 4_554
C5 H1 3.0573 no 4_454
C5 H7 3.5922 no 1_556
C5 H9 3.3953 no 4_455
C6 H1 2.8740 no 4_454
C6 H7 3.4784 no 1_556
C6 H7 3.3800 no 2_555
C6 H13 3.1432 no 1_455
C6 H14 3.5966 no 1_455
C7 H1 2.9988 no 4_454
C7 H7 3.0736 no 2_555
C7 H12 3.4174 no 1_454
C7 H13 3.2237 no 1_455
C8 H1 3.2703 no 4_454
C8 H4 3.5836 no 1_554
C8 H7 3.2328 no 2_555
C8 H12 3.5968 no 1_454
C9 H1 3.4070 no 4_454
C9 H4 3.4612 no 1_554
C9 H9 3.1619 no 4_454
C10 H1 3.3163 no 4_454
C10 H9 3.2563 no 4_454
C11 H9 3.3699 no 4_454
C11 H14 3.1359 no 4_454
C12 H9 3.3804 no 4_454
C12 H14 3.3439 no 4_454
C13 H3 3.0739 no 2_555
C13 H5 3.5887 no 4_554
C13 H14 3.4586 no 4_454
C14 H3 3.5011 no 1_556
C14 H3 3.3272 no 2_555
C14 H14 3.2857 no 4_454
C15 H4 2.9201 no 4_554
C15 H10 3.4899 no 2_554
C16 H2 3.4840 no 1_556
C16 H2 3.2626 no 2_555
C16 H10 3.4902 no 2_555
C17 H5 3.0612 no 1_655
C17 H6 3.4092 no 1_656
C17 H12 3.4945 no 2_554
H1 C3 3.4862 no 1_556
H1 C4 3.5597 no 1_556
H1 C5 3.0573 no 4_555
H1 C6 2.8740 no 4_555
H1 C7 2.9988 no 4_555
H1 C8 3.2703 no 4_555
H1 C9 3.4070 no 4_555
H1 C10 3.3163 no 4_555
H1 H2 3.1860 no 1_556
H1 H3 3.3331 no 1_556
H1 H4 3.5215 no 4_555
H1 H5 3.2415 no 4_555
H1 H6 3.4356 no 4_555
H2 C2 3.5065 no 2_554
H2 C16 3.4840 no 1_554
H2 C16 3.2626 no 2_554
H2 H1 3.1860 no 1_554
H2 H4 3.4412 no 4_554
H2 H10 3.5519 no 1_554
H2 H10 2.4099 no 2_554
H2 H11 2.6065 no 1_554
H2 H11 3.3950 no 2_554
H3 S1 3.2210 no 1_554
H3 C1 3.5686 no 1_554
H3 C3 3.5186 no 2_554
H3 C4 3.1748 no 2_554
H3 C13 3.0739 no 2_554
H3 C14 3.5011 no 1_554
H3 C14 3.3272 no 2_554
H3 H1 3.3331 no 1_554
H3 H3 3.5172 no 2_554
H3 H3 3.5172 no 2_555
H4 S2 3.1630 no 1_556
H4 C1 3.5359 no 4_455
H4 C2 2.9396 no 4_455
H4 C3 3.3126 no 4_455
H4 C8 3.5836 no 1_556
H4 C9 3.4612 no 1_556
H4 C15 2.9201 no 4_455
H4 H1 3.5215 no 4_454
H4 H2 3.4412 no 4_455
H4 H7 3.3681 no 1_556
H4 H8 2.9068 no 4_455
H4 H9 2.4706 no 4_455
H5 C3 3.5928 no 4_455
H5 C4 3.5864 no 4_455
H5 C13 3.5887 no 4_455
H5 C17 3.0612 no 1_455
H5 H1 3.2415 no 4_454
H5 H7 3.1674 no 1_556
H5 H12 3.4501 no 1_455
H5 H13 2.5849 no 1_455
H5 H14 2.7427 no 1_455
H6 S1 3.3672 no 4_454
H6 C17 3.4092 no 1_454
H6 H1 3.4356 no 4_454
H6 H7 3.3028 no 2_555
H6 H8 3.5652 no 1_455
H6 H12 2.7073 no 1_454
H6 H12 3.2108 no 2_454
H6 H13 2.7382 no 1_455
H6 H13 3.3203 no 2_454
H6 H14 3.2561 no 1_454
H7 C5 3.5922 no 1_554
H7 C6 3.4784 no 1_554
H7 C6 3.3800 no 2_554
H7 C7 3.0736 no 2_554
H7 C8 3.2328 no 2_554
H7 H4 3.3681 no 1_554
H7 H5 3.1674 no 1_554
H7 H6 3.3028 no 2_554
H7 H7 3.5577 no 2_554
H7 H7 3.5577 no 2_555
H7 H12 3.0817 no 1_454
H7 H13 3.5610 no 1_454
H8 H4 2.9068 no 4_554
H8 H6 3.5652 no 1_655
H8 H10 2.8475 no 2_554
H8 H11 3.3025 no 1_554
H8 H12 3.5981 no 2_554
H9 S2 3.3128 no 4_555
H9 C5 3.3953 no 4_554
H9 C9 3.1619 no 4_555
H9 C10 3.2563 no 4_555
H9 C11 3.3699 no 4_555
H9 C12 3.3804 no 4_555
H9 H4 2.4706 no 4_554
H10 C3 3.1404 no 2_555
H10 C15 3.4899 no 2_555
H10 C16 3.4902 no 2_554
H10 H2 3.5519 no 1_556
H10 H2 2.4099 no 2_555
H10 H8 2.8475 no 2_555
H10 H10 3.1957 no 2_554
H10 H10 3.1957 no 2_555
H10 H11 3.0474 no 2_554
H10 H12 3.1937 no 2_554
H11 C3 3.4227 no 1_556
H11 H2 2.6065 no 1_556
H11 H2 3.3950 no 2_555
H11 H8 3.3025 no 1_556
H11 H10 3.0474 no 2_555
H12 C7 3.4174 no 1_656
H12 C8 3.5968 no 1_656
H12 C17 3.4945 no 2_555
H12 H5 3.4501 no 1_655
H12 H6 2.7073 no 1_656
H12 H6 3.2108 no 2_655
H12 H7 3.0817 no 1_656
H12 H8 3.5981 no 2_555
H12 H10 3.1937 no 2_555
H12 H13 2.7782 no 2_555
H13 C6 3.1432 no 1_655
H13 C7 3.2237 no 1_655
H13 H5 2.5849 no 1_655
H13 H6 2.7382 no 1_655
H13 H6 3.3203 no 2_655
H13 H7 3.5610 no 1_656
H13 H12 2.7782 no 2_554
H14 S1 3.1117 no 4_555
H14 C6 3.5966 no 1_655
H14 C11 3.1359 no 4_555
H14 C12 3.3439 no 4_555
H14 C13 3.4586 no 4_555
H14 C14 3.2857 no 4_555
H14 H5 2.7427 no 1_655
H14 H6 3.2561 no 1_656

loop_
_geom_torsion_atom_site_label_1
_geom_torsion_atom_site_label_2
_geom_torsion_atom_site_label_3
_geom_torsion_atom_site_label_4
_geom_torsion
_geom_torsion_publ_flag
C11 S1 C14 C1 -179.0(2) no
C11 S1 C14 C13 -0.43(16) no
C14 S1 C11 C10 178.4(2) no
C14 S1 C11 C12 0.01(16) no
C9 S2 C12 C11 -0.26(16) no
C9 S2 C12 C13 177.5(2) no
C12 S2 C9 C8 -179.4(2) no
C12 S2 C9 C10 0.57(16) no
C2 C1 C14 S1 178.6(2) no
C2 C1 C14 C13 0.2(4) no
C14 C1 C2 C3 -0.8(4) no
C14 C1 C2 C15 179.5(2) no
C1 C2 C3 C4 0.5(4) no
C1 C2 C15 C16 67.6(3) no
C3 C2 C15 C16 -112.0(3) no
C15 C2 C3 C4 -179.8(2) no
C2 C3 C4 C13 0.4(4) no
C3 C4 C13 C12 -179.2(2) no
C3 C4 C13 C14 -1.0(4) no
C6 C5 C10 C9 -0.4(4) no
C6 C5 C10 C11 -179.5(2) no
C10 C5 C6 C7 0.9(4) no
C5 C6 C7 C8 -1.0(4) no
C6 C7 C8 C9 0.6(4) no
C7 C8 C9 S2 179.9(2) no
C7 C8 C9 C10 -0.1(4) no
S2 C9 C10 C5 -179.95(14) no
S2 C9 C10 C11 -0.7(2) no
C8 C9 C10 C5 0.1(4) no
C8 C9 C10 C11 179.3(2) no
C5 C10 C11 S1 1.3(4) no
C5 C10 C11 C12 179.6(2) no
C9 C10 C11 S1 -177.8(2) no
C9 C10 C11 C12 0.5(3) no
S1 C11 C12 S2 178.56(12) no
S1 C11 C12 C13 0.4(3) no
C10 C11 C12 S2 -0.1(3) no
C10 C11 C12 C13 -178.27(18) no
S2 C12 C13 C4 -0.0(4) no
S2 C12 C13 C14 -178.40(17) no
C11 C12 C13 C4 177.6(2) no
C11 C12 C13 C14 -0.7(3) no
C4 C13 C14 S1 -177.90(19) no
C4 C13 C14 C1 0.7(3) no
C12 C13 C14 S1 0.7(3) no
C12 C13 C14 C1 179.34(19) no
C2 C15 C16 C17 177.6(3) no
